data_4313481
loop_
_publ_author_name
'Sally Brooker'
'Janna D. Ewing'
'Tanya K. Ronson'
'Charles J. Harding'
'Jane Nelson'
'David J. Speed'

_publ_section_title
;
 Redox-Adaptable Copper Hosts. Pyridazine-Linked Cryptands Accommodate
 Copper in a Range of Redox States
;
_journal_name_full 'Inorganic Chemistry'
_journal_page_first 2764
_journal_page_last 2773
_journal_paper_doi 10.1021/ic0261124
_journal_volume 42
_journal_year 2003
_chemical_formula_sum 'C30 H36 B2 Cu2 F8 N14'
_chemical_formula_weight 893.43
_chemical_name_systematic
; 
 ? 
;
_space_group_IT_number 2
_symmetry_cell_setting triclinic
_symmetry_space_group_name_Hall '-P 1'
_symmetry_space_group_name_H-M 'P -1'
_atom_sites_solution_hydrogens geom
_atom_sites_solution_primary direct
_atom_sites_solution_secondary difmap
_audit_creation_method SHELXL-97
_cell_angle_alpha 77.724(2)
_cell_angle_beta 74.268(2)
_cell_angle_gamma 85.530(2)
_cell_formula_units_Z 2
_cell_length_a 8.6996(9)
_cell_length_b 14.4770(14)
_cell_length_c 14.7656(15)
_cell_measurement_temperature 153(2)
_cell_volume 1748.6(3)
_computing_structure_refinement 'SHELXL-97 (Sheldrick, 1997)'
_computing_structure_solution 'SHELXS-97 (Sheldrick, 1990)'
_diffrn_ambient_temperature 153(2)
_diffrn_measured_fraction_theta_full 0.997
_diffrn_measured_fraction_theta_max 0.997
_diffrn_measurement_device_type 'Bruker SMART area detector'
_diffrn_radiation_monochromator graphite
_diffrn_radiation_source 'fine-focus sealed tube'
_diffrn_radiation_type MoK\a
_diffrn_radiation_wavelength 0.71073
_diffrn_reflns_av_R_equivalents 0.0335
_diffrn_reflns_av_sigmaI/netI 0.0573
_diffrn_reflns_limit_h_max 10
_diffrn_reflns_limit_h_min -10
_diffrn_reflns_limit_k_max 17
_diffrn_reflns_limit_k_min -17
_diffrn_reflns_limit_l_max 17
_diffrn_reflns_limit_l_min -17
_diffrn_reflns_number 17036
_diffrn_reflns_theta_full 25.00
_diffrn_reflns_theta_max 25.00
_diffrn_reflns_theta_min 2.25
_exptl_absorpt_coefficient_mu 1.307
_exptl_absorpt_correction_T_max 1.00
_exptl_absorpt_correction_T_min 0.84
_exptl_absorpt_correction_type Semi-empirical(SADABS)
_exptl_crystal_colour yellow-brown
_exptl_crystal_density_diffrn 1.697
_exptl_crystal_density_method 'not measured'
_exptl_crystal_description plate
_exptl_crystal_F_000 908
_exptl_crystal_size_max 0.43
_exptl_crystal_size_mid 0.36
_exptl_crystal_size_min 0.03
_refine_diff_density_max 3.101
_refine_diff_density_min -0.514
_refine_diff_density_rms 0.113
_refine_ls_extinction_method none
_refine_ls_goodness_of_fit_ref 0.983
_refine_ls_hydrogen_treatment mixed
_refine_ls_matrix_type full
_refine_ls_number_parameters 541
_refine_ls_number_reflns 6148
_refine_ls_number_restraints 6
_refine_ls_restrained_S_all 0.983
_refine_ls_R_factor_all 0.0760
_refine_ls_R_factor_gt 0.0554
_refine_ls_shift/su_max 0.001
_refine_ls_shift/su_mean 0.000
_refine_ls_structure_factor_coef Fsqd
_refine_ls_weighting_details 'calc w=1/[\s^2^(Fo^2^)+(0.0903P)^2^+0.0000P] where P=(Fo^2^+2Fc^2^)/3'
_refine_ls_weighting_scheme calc
_refine_ls_wR_factor_gt 0.1321
_refine_ls_wR_factor_ref 0.1430
_reflns_number_gt 4477
_reflns_number_total 6148
_reflns_threshold_expression >2sigma(I)
_cod_data_source_file ic0261124rom20030109_095534_2.cif
_cod_data_source_block 3pd2
_cod_depositor_comments
;
The following automatic conversions were performed:

'_symmetry_cell_setting' value 'Triclinic' changed to 'triclinic'
according to the built-in table from CIF Core dictionary named
'cif_core.dic' version 2.4.1 from 2010-06-29.

Automatic conversion script
Id: cif_fix_values 1646 2011-03-28 12:23:43Z adriana 
;
_cod_database_code 4313481

loop_
_symmetry_equiv_pos_as_xyz
'x, y, z'
'-x, -y, -z'

loop_
_atom_site_label
_atom_site_type_symbol
_atom_site_fract_x
_atom_site_fract_y
_atom_site_fract_z
_atom_site_U_iso_or_equiv
_atom_site_adp_type
_atom_site_occupancy
_atom_site_symmetry_multiplicity
_atom_site_calc_flag
_atom_site_refinement_flags
_atom_site_disorder_assembly
_atom_site_disorder_group
Cu1 Cu 1.17671(6) 0.31268(3) 0.27458(4) 0.02257(17) Uani 1 1 d . . .
Cu2 Cu 0.91629(6) 0.18311(3) 0.73623(4) 0.02125(16) Uani 1 1 d . . .
N1 N 1.5137(4) 0.2959(3) 0.4820(3) 0.0312(9) Uani 1 1 d . . .
N2 N 1.4549(4) 0.2828(3) 0.5768(3) 0.0313(9) Uani 1 1 d . . .
C2 C 1.3101(5) 0.2447(3) 0.6181(3) 0.0228(10) Uani 1 1 d . . .
C3 C 1.2188(5) 0.2172(3) 0.5656(3) 0.0285(11) Uani 1 1 d . . .
H3 H 1.1188 0.1881 0.5965 0.034 Uiso 1 1 calc R . .
C4 C 1.2755(5) 0.2328(3) 0.4690(3) 0.0287(10) Uani 1 1 d . . .
H4 H 1.2152 0.2165 0.4300 0.034 Uiso 1 1 calc R . .
C5 C 1.4239(5) 0.2733(3) 0.4285(3) 0.0242(10) Uani 1 1 d . . .
C6 C 1.4968(5) 0.2886(3) 0.3250(3) 0.0255(10) Uani 1 1 d . . .
H6 H 1.6087 0.2979 0.3017 0.031 Uiso 1 1 calc R . .
N3 N 1.4149(4) 0.2897(2) 0.2654(3) 0.0231(8) Uani 1 1 d . . .
C7 C 1.5039(5) 0.2898(3) 0.1647(3) 0.0262(10) Uani 1 1 d . . .
H7A H 1.4931 0.2277 0.1494 0.031 Uiso 1 1 calc R . .
H7B H 1.6187 0.2989 0.1571 0.031 Uiso 1 1 calc R . .
C8 C 1.4438(5) 0.3672(3) 0.0950(3) 0.0254(10) Uani 1 1 d . . .
H8A H 1.4773 0.4294 0.0998 0.030 Uiso 1 1 calc R . .
H8B H 1.4917 0.3578 0.0286 0.030 Uiso 1 1 calc R . .
N4 N 1.2682(4) 0.3665(2) 0.1157(2) 0.0215(8) Uani 1 1 d . . .
N5 N 0.8276(4) 0.1296(2) 0.8954(2) 0.0215(8) Uani 1 1 d . . .
C9 C 0.9709(5) 0.1273(3) 0.9300(3) 0.0241(10) Uani 1 1 d . . .
H9A H 1.0313 0.0673 0.9225 0.029 Uiso 1 1 calc R . .
H9B H 0.9391 0.1296 0.9992 0.029 Uiso 1 1 calc R . .
C10 C 1.0768(5) 0.2099(3) 0.8749(3) 0.0262(10) Uani 1 1 d . . .
H10A H 1.0222 0.2696 0.8897 0.031 Uiso 1 1 calc R . .
H10B H 1.1774 0.2035 0.8950 0.031 Uiso 1 1 calc R . .
N6 N 1.1135(4) 0.2136(2) 0.7704(2) 0.0224(8) Uani 1 1 d . . .
C11 C 1.2558(5) 0.2369(3) 0.7217(3) 0.0230(10) Uani 1 1 d . . .
H11 H 1.3290 0.2498 0.7547 0.028 Uiso 1 1 calc R . .
N21 N 0.9720(4) 0.1579(3) 0.4361(3) 0.0285(9) Uani 1 1 d . . .
N22 N 0.9466(5) 0.1190(3) 0.5281(3) 0.0288(9) Uani 1 1 d . . .
C22 C 0.8233(5) 0.0623(3) 0.5721(3) 0.0210(9) Uani 1 1 d . . .
C23 C 0.7189(6) 0.0405(4) 0.5231(3) 0.0363(12) Uani 1 1 d . . .
H23 H 0.6325 -0.0009 0.5546 0.044 Uiso 1 1 calc R . .
C24 C 0.7456(6) 0.0811(4) 0.4280(3) 0.0354(12) Uani 1 1 d . . .
H24 H 0.6773 0.0693 0.3914 0.042 Uiso 1 1 calc R . .
C25 C 0.8749(5) 0.1400(3) 0.3862(3) 0.0225(10) Uani 1 1 d . . .
C26 C 0.9119(5) 0.1824(3) 0.2830(3) 0.0221(9) Uani 1 1 d . . .
H26 H 0.8458 0.1668 0.2470 0.026 Uiso 1 1 calc R . .
N23 N 1.0261(4) 0.2386(2) 0.2384(2) 0.0202(8) Uani 1 1 d . . .
C27 C 1.0375(5) 0.2703(3) 0.1337(3) 0.0240(10) Uani 1 1 d . . .
H27A H 0.9655 0.3259 0.1241 0.029 Uiso 1 1 calc R . .
H27B H 1.0021 0.2191 0.1096 0.029 Uiso 1 1 calc R . .
C28 C 1.2078(5) 0.2964(3) 0.0765(3) 0.0242(10) Uani 1 1 d . . .
H28A H 1.2776 0.2390 0.0789 0.029 Uiso 1 1 calc R . .
H28B H 1.2100 0.3223 0.0085 0.029 Uiso 1 1 calc R . .
C29 C 0.7636(5) 0.0363(3) 0.9066(3) 0.0213(9) Uani 1 1 d . . .
H29A H 0.6492 0.0428 0.9072 0.026 Uiso 1 1 calc R . .
H29B H 0.7721 -0.0033 0.9686 0.026 Uiso 1 1 calc R . .
C30 C 0.8543(5) -0.0114(3) 0.8251(3) 0.0224(10) Uani 1 1 d . . .
H30A H 0.9637 -0.0285 0.8319 0.027 Uiso 1 1 calc R . .
H30B H 0.8003 -0.0704 0.8291 0.027 Uiso 1 1 calc R . .
N26 N 0.8639(4) 0.0502(2) 0.7311(2) 0.0189(8) Uani 1 1 d . . .
C31 C 0.8129(5) 0.0154(3) 0.6717(3) 0.0231(10) Uani 1 1 d . . .
H31 H 0.7652 -0.0449 0.6940 0.028 Uiso 1 1 calc R . .
N41 N 0.9684(4) 0.3741(3) 0.4719(3) 0.0278(9) Uani 1 1 d . . .
N42 N 0.8897(4) 0.3363(3) 0.5614(3) 0.0267(9) Uani 1 1 d . . .
C42 C 0.7515(5) 0.3771(3) 0.6033(3) 0.0208(9) Uani 1 1 d . . .
C43 C 0.6871(5) 0.4583(3) 0.5567(3) 0.0245(10) Uani 1 1 d . . .
H43 H 0.5895 0.4860 0.5874 0.029 Uiso 1 1 calc R . .
C44 C 0.7679(5) 0.4967(3) 0.4660(3) 0.0248(10) Uani 1 1 d . . .
H44 H 0.7296 0.5528 0.4316 0.030 Uiso 1 1 calc R . .
C45 C 0.9092(5) 0.4517(3) 0.4244(3) 0.0225(9) Uani 1 1 d . . .
C46 C 1.0018(5) 0.4942(3) 0.3277(3) 0.0225(10) Uani 1 1 d . . .
H46 H 0.9798 0.5587 0.3040 0.027 Uiso 1 1 calc R . .
N43 N 1.1097(4) 0.4515(2) 0.2726(2) 0.0202(8) Uani 1 1 d . . .
C47 C 1.1917(5) 0.5095(3) 0.1804(3) 0.0211(9) Uani 1 1 d . . .
H47A H 1.3018 0.5211 0.1814 0.025 Uiso 1 1 calc R . .
H47B H 1.1352 0.5714 0.1709 0.025 Uiso 1 1 calc R . .
C48 C 1.1982(5) 0.4618(3) 0.0972(3) 0.0224(9) Uani 1 1 d . . .
H48A H 1.0891 0.4580 0.0900 0.027 Uiso 1 1 calc R . .
H48B H 1.2637 0.4992 0.0368 0.027 Uiso 1 1 calc R . .
C49 C 0.7055(5) 0.2006(3) 0.9268(3) 0.0248(10) Uani 1 1 d . . .
H49A H 0.7572 0.2556 0.9351 0.030 Uiso 1 1 calc R . .
H49B H 0.6322 0.1731 0.9893 0.030 Uiso 1 1 calc R . .
C50 C 0.6109(5) 0.2325(3) 0.8511(3) 0.0247(10) Uani 1 1 d . . .
H50A H 0.5485 0.1791 0.8489 0.030 Uiso 1 1 calc R . .
H50B H 0.5350 0.2842 0.8692 0.030 Uiso 1 1 calc R . .
N46 N 0.7205(4) 0.2657(2) 0.7552(2) 0.0199(8) Uani 1 1 d . . .
C51 C 0.6671(5) 0.3348(3) 0.7018(3) 0.0223(9) Uani 1 1 d . . .
H51 H 0.5650 0.3606 0.7279 0.027 Uiso 1 1 calc R . .
B1 B 0.7199(7) 0.5235(4) 0.1809(4) 0.0299(12) Uani 1 1 d . . .
F11 F 0.6599(5) 0.5203(3) 0.2773(2) 0.0891(15) Uani 1 1 d . . .
F12 F 0.7637(4) 0.4347(2) 0.1650(3) 0.0580(10) Uani 1 1 d . . .
F13 F 0.8493(4) 0.5803(2) 0.1451(3) 0.0630(10) Uani 1 1 d . . .
F14 F 0.6000(3) 0.55986(19) 0.13531(19) 0.0356(7) Uani 1 1 d . . .
B2 B 1.6066(7) 0.0221(4) 0.1950(4) 0.0357(14) Uani 1 1 d . . .
F21 F 1.6375(8) -0.0623(4) 0.1567(5) 0.0484(17) Uani 0.58 1 d PD A 1
F22 F 1.7492(17) 0.0727(11) 0.1532(11) 0.035(2) Uani 0.58 1 d PD A 1
F23 F 1.489(2) 0.0678(14) 0.1550(14) 0.048(4) Uani 0.58 1 d PD A 1
F24 F 1.5694(9) -0.0012(7) 0.2887(4) 0.070(2) Uani 0.58 1 d PD A 1
F25 F 1.5434(9) 0.0673(6) 0.2809(5) 0.0394(19) Uani 0.42 1 d PD A 2
F26 F 1.5740(14) -0.0677(6) 0.2262(11) 0.095(4) Uani 0.42 1 d PD A 2
F27 F 1.754(3) 0.0490(19) 0.1701(19) 0.080(9) Uani 0.42 1 d PD A 2
F28 F 1.512(3) 0.071(2) 0.1358(19) 0.046(6) Uani 0.42 1 d PD A 2

loop_
_atom_site_aniso_label
_atom_site_aniso_U_11
_atom_site_aniso_U_22
_atom_site_aniso_U_33
_atom_site_aniso_U_23
_atom_site_aniso_U_13
_atom_site_aniso_U_12
Cu1 0.0260(3) 0.0214(3) 0.0198(3) -0.0036(2) -0.0053(2) -0.0012(2)
Cu2 0.0229(3) 0.0215(3) 0.0190(3) -0.0032(2) -0.0055(2) -0.0003(2)
N1 0.026(2) 0.043(2) 0.023(2) -0.0007(18) -0.0077(17) -0.0096(18)
N2 0.028(2) 0.039(2) 0.026(2) -0.0005(18) -0.0083(17) -0.0075(17)
C2 0.022(2) 0.021(2) 0.024(2) 0.0019(18) -0.0086(18) -0.0020(17)
C3 0.022(2) 0.035(3) 0.026(3) -0.004(2) -0.003(2) -0.008(2)
C4 0.025(2) 0.037(3) 0.025(3) -0.005(2) -0.008(2) -0.008(2)
C5 0.023(2) 0.023(2) 0.029(3) -0.0035(19) -0.012(2) 0.0012(18)
C6 0.018(2) 0.025(2) 0.030(3) -0.0019(19) -0.0036(19) 0.0008(18)
N3 0.0224(19) 0.0244(19) 0.022(2) -0.0054(16) -0.0053(16) 0.0029(15)
C7 0.025(2) 0.028(2) 0.025(2) -0.009(2) -0.0050(19) 0.0041(19)
C8 0.023(2) 0.028(2) 0.022(2) -0.0066(19) 0.0002(19) -0.0025(18)
N4 0.0250(19) 0.0196(18) 0.0207(19) -0.0062(15) -0.0058(15) 0.0004(15)
N5 0.0248(19) 0.0201(18) 0.0190(19) -0.0029(15) -0.0061(15) 0.0014(15)
C9 0.027(2) 0.028(2) 0.017(2) 0.0015(18) -0.0098(19) -0.0019(19)
C10 0.031(3) 0.032(2) 0.021(2) -0.0071(19) -0.011(2) -0.005(2)
N6 0.027(2) 0.0213(18) 0.020(2) -0.0018(15) -0.0092(16) -0.0021(15)
C11 0.024(2) 0.022(2) 0.025(2) -0.0002(18) -0.0112(19) -0.0063(18)
N21 0.028(2) 0.033(2) 0.024(2) -0.0027(17) -0.0064(17) -0.0109(17)
N22 0.032(2) 0.033(2) 0.023(2) -0.0066(17) -0.0080(17) -0.0080(17)
C22 0.022(2) 0.021(2) 0.021(2) -0.0086(18) -0.0050(18) 0.0005(17)
C23 0.032(3) 0.047(3) 0.030(3) -0.002(2) -0.008(2) -0.020(2)
C24 0.034(3) 0.048(3) 0.028(3) -0.006(2) -0.012(2) -0.013(2)
C25 0.022(2) 0.022(2) 0.024(2) -0.0077(18) -0.0054(19) 0.0016(18)
C26 0.019(2) 0.027(2) 0.023(2) -0.0085(19) -0.0084(18) 0.0057(18)
N23 0.0216(19) 0.0191(18) 0.0198(19) -0.0044(15) -0.0056(15) 0.0021(15)
C27 0.027(2) 0.024(2) 0.024(2) -0.0040(18) -0.0113(19) -0.0044(18)
C28 0.034(3) 0.021(2) 0.017(2) -0.0054(18) -0.0045(19) -0.0007(19)
C29 0.025(2) 0.020(2) 0.018(2) -0.0019(17) -0.0045(18) -0.0010(17)
C30 0.026(2) 0.018(2) 0.022(2) -0.0014(18) -0.0070(19) 0.0004(17)
N26 0.0189(18) 0.0185(17) 0.0187(19) -0.0052(15) -0.0039(15) 0.0030(14)
C31 0.019(2) 0.024(2) 0.025(2) -0.0055(19) -0.0047(19) -0.0005(17)
N41 0.029(2) 0.027(2) 0.022(2) -0.0009(16) -0.0018(17) 0.0050(16)
N42 0.026(2) 0.027(2) 0.023(2) -0.0001(16) -0.0057(16) 0.0062(16)
C42 0.022(2) 0.019(2) 0.024(2) -0.0061(18) -0.0101(18) -0.0002(17)
C43 0.022(2) 0.027(2) 0.024(2) -0.0058(19) -0.0067(19) 0.0037(18)
C44 0.026(2) 0.022(2) 0.026(3) -0.0020(19) -0.010(2) 0.0054(18)
C45 0.027(2) 0.020(2) 0.023(2) -0.0062(18) -0.0103(19) 0.0008(18)
C46 0.024(2) 0.020(2) 0.027(2) -0.0068(18) -0.0093(19) 0.0001(17)
N43 0.0241(19) 0.0184(18) 0.0193(19) -0.0052(15) -0.0055(15) -0.0028(15)
C47 0.025(2) 0.016(2) 0.021(2) -0.0020(17) -0.0039(18) -0.0016(17)
C48 0.025(2) 0.020(2) 0.018(2) -0.0002(18) -0.0024(18) -0.0006(17)
C49 0.033(3) 0.022(2) 0.017(2) -0.0047(18) -0.0027(19) 0.0016(19)
C50 0.023(2) 0.024(2) 0.022(2) -0.0010(19) -0.0017(19) 0.0043(18)
N46 0.0194(18) 0.0195(18) 0.0201(19) -0.0021(15) -0.0053(15) -0.0010(14)
C51 0.019(2) 0.024(2) 0.026(2) -0.0081(19) -0.0076(18) -0.0007(17)
B1 0.031(3) 0.027(3) 0.029(3) -0.007(2) -0.005(2) 0.006(2)
F11 0.071(3) 0.159(4) 0.031(2) -0.024(2) -0.0181(18) 0.067(3)
F12 0.0416(18) 0.0302(16) 0.102(3) -0.0194(17) -0.0162(19) 0.0065(13)
F13 0.051(2) 0.0356(17) 0.107(3) 0.0065(18) -0.043(2) -0.0118(15)
F14 0.0349(16) 0.0404(16) 0.0353(16) -0.0097(13) -0.0155(13) 0.0049(12)
B2 0.034(4) 0.032(3) 0.039(4) -0.002(3) -0.009(3) -0.008(3)
F21 0.049(4) 0.034(3) 0.059(4) -0.004(3) -0.014(3) 0.002(3)
F22 0.021(4) 0.055(5) 0.028(4) 0.001(4) -0.005(3) -0.020(4)
F23 0.022(4) 0.039(6) 0.080(12) 0.002(6) -0.021(7) -0.002(4)
F24 0.064(5) 0.119(7) 0.026(4) -0.015(4) -0.004(3) -0.033(5)
F25 0.032(4) 0.057(5) 0.028(4) -0.005(4) -0.008(3) -0.003(4)
F26 0.080(9) 0.026(5) 0.188(14) 0.015(8) -0.078(9) -0.002(5)
F27 0.044(9) 0.12(2) 0.070(15) -0.017(12) -0.013(9) 0.009(10)
F28 0.074(16) 0.040(8) 0.028(6) -0.003(5) -0.017(7) -0.022(8)

loop_
_atom_type_symbol
_atom_type_description
_atom_type_scat_dispersion_real
_atom_type_scat_dispersion_imag
_atom_type_scat_source
C C 0.0033 0.0016 'International Tables Vol C Tables 4.2.6.8 and 6.1.1.4'
H H 0.0000 0.0000 'International Tables Vol C Tables 4.2.6.8 and 6.1.1.4'
B B 0.0013 0.0007 'International Tables Vol C Tables 4.2.6.8 and 6.1.1.4'
N N 0.0061 0.0033 'International Tables Vol C Tables 4.2.6.8 and 6.1.1.4'
F F 0.0171 0.0103 'International Tables Vol C Tables 4.2.6.8 and 6.1.1.4'
Cu Cu 0.3201 1.2651 'International Tables Vol C Tables 4.2.6.8 and 6.1.1.4'

loop_
_geom_angle_atom_site_label_1
_geom_angle_atom_site_label_2
_geom_angle_atom_site_label_3
_geom_angle
_geom_angle_site_symmetry_1
_geom_angle_site_symmetry_3
_geom_angle_publ_flag
N23 Cu1 N3 129.64(14) . . y
N23 Cu1 N43 113.96(14) . . y
N3 Cu1 N43 112.26(14) . . y
N23 Cu1 N4 85.01(13) . . y
N3 Cu1 N4 82.36(13) . . y
N43 Cu1 N4 82.27(13) . . y
N46 Cu2 N6 121.48(14) . . y
N46 Cu2 N26 111.19(14) . . y
N6 Cu2 N26 123.30(14) . . y
N46 Cu2 N5 83.79(13) . . y
N6 Cu2 N5 83.50(14) . . y
N26 Cu2 N5 82.67(13) . . y
N2 N1 C5 119.0(4) . . ?
N1 N2 C2 119.9(4) . . ?
N2 C2 C3 122.3(4) . . ?
N2 C2 C11 115.0(4) . . ?
C3 C2 C11 122.7(4) . . ?
C4 C3 C2 118.2(4) . . ?
C3 C4 C5 118.1(4) . . ?
N1 C5 C4 122.4(4) . . ?
N1 C5 C6 116.0(4) . . ?
C4 C5 C6 121.5(4) . . ?
N3 C6 C5 121.9(4) . . ?
C6 N3 C7 117.0(4) . . ?
C6 N3 Cu1 132.2(3) . . ?
C7 N3 Cu1 109.9(3) . . ?
N3 C7 C8 111.9(3) . . ?
N4 C8 C7 110.9(3) . . ?
C28 N4 C48 115.0(3) . . ?
C28 N4 C8 114.3(3) . . ?
C48 N4 C8 112.4(3) . . ?
C28 N4 Cu1 101.8(2) . . ?
C48 N4 Cu1 105.4(2) . . ?
C8 N4 Cu1 106.5(3) . . ?
C29 N5 C9 113.8(3) . . ?
C29 N5 C49 113.8(3) . . ?
C9 N5 C49 114.7(3) . . ?
C29 N5 Cu2 105.7(2) . . ?
C9 N5 Cu2 103.7(2) . . ?
C49 N5 Cu2 103.6(2) . . ?
N5 C9 C10 110.9(3) . . ?
N6 C10 C9 110.7(3) . . ?
C11 N6 C10 116.2(4) . . ?
C11 N6 Cu2 134.2(3) . . ?
C10 N6 Cu2 109.6(3) . . ?
N6 C11 C2 122.9(4) . . ?
N22 N21 C25 120.1(4) . . ?
N21 N22 C22 120.4(4) . . ?
N22 C22 C23 121.8(4) . . ?
N22 C22 C31 116.7(4) . . ?
C23 C22 C31 121.2(4) . . ?
C24 C23 C22 117.4(4) . . ?
C23 C24 C25 118.3(4) . . ?
N21 C25 C24 121.9(4) . . ?
N21 C25 C26 117.9(4) . . ?
C24 C25 C26 120.2(4) . . ?
N23 C26 C25 124.9(4) . . ?
C26 N23 C27 113.7(4) . . ?
C26 N23 Cu1 136.3(3) . . ?
C27 N23 Cu1 109.2(2) . . ?
N23 C27 C28 111.4(3) . . ?
N4 C28 C27 110.6(3) . . ?
N5 C29 C30 110.6(3) . . ?
N26 C30 C29 111.6(3) . . ?
C31 N26 C30 116.0(3) . . ?
C31 N26 Cu2 133.8(3) . . ?
C30 N26 Cu2 109.0(3) . . ?
N26 C31 C22 124.5(4) . . ?
N42 N41 C45 119.7(4) . . ?
N41 N42 C42 119.5(3) . . ?
N42 C42 C43 122.4(4) . . ?
N42 C42 C51 118.7(4) . . ?
C43 C42 C51 118.9(4) . . ?
C44 C43 C42 117.8(4) . . ?
C43 C44 C45 118.2(4) . . ?
N41 C45 C44 122.3(4) . . ?
N41 C45 C46 118.5(4) . . ?
C44 C45 C46 119.0(4) . . ?
N43 C46 C45 125.4(4) . . ?
C46 N43 C47 115.8(3) . . ?
C46 N43 Cu1 133.9(3) . . ?
C47 N43 Cu1 109.6(2) . . ?
N43 C47 C48 111.6(3) . . ?
N4 C48 C47 109.2(3) . . ?
N5 C49 C50 109.3(3) . . ?
N46 C50 C49 110.5(3) . . ?
C51 N46 C50 115.2(3) . . ?
C51 N46 Cu2 134.3(3) . . ?
C50 N46 Cu2 110.3(2) . . ?
N46 C51 C42 124.9(4) . . ?
F12 B1 F13 109.4(4) . . ?
F12 B1 F11 109.7(4) . . ?
F13 B1 F11 110.5(5) . . ?
F12 B1 F14 109.6(4) . . ?
F13 B1 F14 109.6(4) . . ?
F11 B1 F14 108.1(4) . . ?
F27 B2 F24 105.2(13) . . ?
F27 B2 F26 119.9(14) . . ?
F24 B2 F26 67.8(8) . . ?
F27 B2 F23 124.2(16) . . ?
F24 B2 F23 116.3(11) . . ?
F26 B2 F23 109.8(11) . . ?
F27 B2 F28 114.9(16) . . ?
F24 B2 F28 128.3(14) . . ?
F26 B2 F28 113.6(13) . . ?
F23 B2 F28 12(2) . . ?
F27 B2 F22 15.7(17) . . ?
F24 B2 F22 114.9(8) . . ?
F26 B2 F22 134.0(10) . . ?
F23 B2 F22 108.6(12) . . ?
F28 B2 F22 99.7(16) . . ?
F27 B2 F21 96.5(14) . . ?
F24 B2 F21 108.7(6) . . ?
F26 B2 F21 43.2(7) . . ?
F23 B2 F21 103.2(10) . . ?
F28 B2 F21 98.2(12) . . ?
F22 B2 F21 103.7(9) . . ?
F27 B2 F25 99.4(14) . . ?
F24 B2 F25 40.5(4) . . ?
F26 B2 F25 105.4(9) . . ?
F23 B2 F25 90.1(10) . . ?
F28 B2 F25 99.6(12) . . ?
F22 B2 F25 98.8(8) . . ?
F21 B2 F25 148.4(6) . . ?

loop_
_geom_bond_atom_site_label_1
_geom_bond_atom_site_label_2
_geom_bond_distance
_geom_bond_site_symmetry_2
_geom_bond_publ_flag
Cu1 N23 1.998(4) . y
Cu1 N3 2.045(4) . y
Cu1 N43 2.045(3) . y
Cu1 N4 2.247(3) . y
Cu2 N46 1.994(3) . y
Cu2 N6 2.018(4) . y
Cu2 N26 2.033(3) . y
Cu2 N5 2.248(3) . y
N1 N2 1.331(5) . ?
N1 C5 1.351(6) . ?
N2 C2 1.346(5) . ?
C2 C3 1.381(6) . ?
C2 C11 1.456(6) . ?
C3 C4 1.351(6) . ?
C4 C5 1.385(6) . ?
C5 C6 1.463(6) . ?
C6 N3 1.271(5) . ?
N3 C7 1.477(5) . ?
C7 C8 1.517(6) . ?
C8 N4 1.474(5) . ?
N4 C28 1.462(5) . ?
N4 C48 1.465(5) . ?
N5 C29 1.462(5) . ?
N5 C9 1.467(5) . ?
N5 C49 1.471(5) . ?
C9 C10 1.515(6) . ?
C10 N6 1.479(5) . ?
N6 C11 1.282(5) . ?
N21 N22 1.321(5) . ?
N21 C25 1.332(5) . ?
N22 C22 1.334(5) . ?
C22 C23 1.395(6) . ?
C22 C31 1.465(6) . ?
C23 C24 1.365(7) . ?
C24 C25 1.387(6) . ?
C25 C26 1.472(6) . ?
C26 N23 1.274(5) . ?
N23 C27 1.496(5) . ?
C27 C28 1.524(6) . ?
C29 C30 1.516(6) . ?
C30 N26 1.468(5) . ?
N26 C31 1.286(5) . ?
N41 N42 1.332(5) . ?
N41 C45 1.338(5) . ?
N42 C42 1.349(5) . ?
C42 C43 1.391(6) . ?
C42 C51 1.463(6) . ?
C43 C44 1.352(6) . ?
C44 C45 1.396(6) . ?
C45 C46 1.465(6) . ?
C46 N43 1.279(5) . ?
N43 C47 1.465(5) . ?
C47 C48 1.519(6) . ?
C49 C50 1.535(6) . ?
C50 N46 1.482(5) . ?
N46 C51 1.275(5) . ?
B1 F12 1.363(6) . ?
B1 F13 1.364(6) . ?
B1 F11 1.368(6) . ?
B1 F14 1.402(6) . ?
B2 F27 1.30(2) . ?
B2 F24 1.306(9) . ?
B2 F26 1.310(10) . ?
B2 F23 1.372(15) . ?
B2 F28 1.41(2) . ?
B2 F22 1.411(13) . ?
B2 F21 1.430(9) . ?
B2 F25 1.502(10) . ?

loop_
_geom_torsion_atom_site_label_1
_geom_torsion_atom_site_label_2
_geom_torsion_atom_site_label_3
_geom_torsion_atom_site_label_4
_geom_torsion
_geom_torsion_site_symmetry_1
_geom_torsion_site_symmetry_2
_geom_torsion_site_symmetry_3
_geom_torsion_site_symmetry_4
_geom_torsion_publ_flag
C5 N1 N2 C2 2.2(6) . . . . ?
N1 N2 C2 C3 0.6(7) . . . . ?
N1 N2 C2 C11 -177.9(4) . . . . ?
N2 C2 C3 C4 -2.6(7) . . . . ?
C11 C2 C3 C4 175.8(4) . . . . ?
C2 C3 C4 C5 1.6(7) . . . . ?
N2 N1 C5 C4 -3.1(7) . . . . ?
N2 N1 C5 C6 -179.3(4) . . . . ?
C3 C4 C5 N1 1.2(7) . . . . ?
C3 C4 C5 C6 177.2(4) . . . . ?
N1 C5 C6 N3 -164.7(4) . . . . ?
C4 C5 C6 N3 19.1(6) . . . . ?
C5 C6 N3 C7 -170.2(4) . . . . ?
C5 C6 N3 Cu1 21.3(6) . . . . ?
N23 Cu1 N3 C6 -132.0(4) . . . . ?
N43 Cu1 N3 C6 72.6(4) . . . . ?
N4 Cu1 N3 C6 151.0(4) . . . . ?
N23 Cu1 N3 C7 58.8(3) . . . . ?
N43 Cu1 N3 C7 -96.5(3) . . . . ?
N4 Cu1 N3 C7 -18.2(3) . . . . ?
C6 N3 C7 C8 -129.8(4) . . . . ?
Cu1 N3 C7 C8 41.3(4) . . . . ?
N3 C7 C8 N4 -48.7(5) . . . . ?
C7 C8 N4 C28 -81.4(4) . . . . ?
C7 C8 N4 C48 145.2(4) . . . . ?
C7 C8 N4 Cu1 30.3(4) . . . . ?
N23 Cu1 N4 C28 -18.0(3) . . . . ?
N3 Cu1 N4 C28 113.1(3) . . . . ?
N43 Cu1 N4 C28 -133.1(3) . . . . ?
N23 Cu1 N4 C48 102.4(3) . . . . ?
N3 Cu1 N4 C48 -126.5(3) . . . . ?
N43 Cu1 N4 C48 -12.7(3) . . . . ?
N23 Cu1 N4 C8 -138.1(3) . . . . ?
N3 Cu1 N4 C8 -6.9(3) . . . . ?
N43 Cu1 N4 C8 106.9(3) . . . . ?
N46 Cu2 N5 C29 105.3(3) . . . . ?
N6 Cu2 N5 C29 -132.0(3) . . . . ?
N26 Cu2 N5 C29 -7.1(3) . . . . ?
N46 Cu2 N5 C9 -134.8(3) . . . . ?
N6 Cu2 N5 C9 -12.0(3) . . . . ?
N26 Cu2 N5 C9 112.9(3) . . . . ?
N46 Cu2 N5 C49 -14.7(3) . . . . ?
N6 Cu2 N5 C49 108.1(3) . . . . ?
N26 Cu2 N5 C49 -127.0(3) . . . . ?
C29 N5 C9 C10 151.0(4) . . . . ?
C49 N5 C9 C10 -75.6(5) . . . . ?
Cu2 N5 C9 C10 36.7(4) . . . . ?
N5 C9 C10 N6 -53.7(5) . . . . ?
C9 C10 N6 C11 -141.4(4) . . . . ?
C9 C10 N6 Cu2 40.5(4) . . . . ?
N46 Cu2 N6 C11 -114.2(4) . . . . ?
N26 Cu2 N6 C11 90.4(4) . . . . ?
N5 Cu2 N6 C11 167.2(4) . . . . ?
N46 Cu2 N6 C10 63.4(3) . . . . ?
N26 Cu2 N6 C10 -92.0(3) . . . . ?
N5 Cu2 N6 C10 -15.2(3) . . . . ?
C10 N6 C11 C2 -179.4(4) . . . . ?
Cu2 N6 C11 C2 -1.8(7) . . . . ?
N2 C2 C11 N6 170.9(4) . . . . ?
C3 C2 C11 N6 -7.5(7) . . . . ?
C25 N21 N22 C22 -0.5(6) . . . . ?
N21 N22 C22 C23 1.1(7) . . . . ?
N21 N22 C22 C31 174.5(4) . . . . ?
N22 C22 C23 C24 -1.2(7) . . . . ?
C31 C22 C23 C24 -174.3(4) . . . . ?
C22 C23 C24 C25 0.7(7) . . . . ?
N22 N21 C25 C24 0.1(7) . . . . ?
N22 N21 C25 C26 -177.8(4) . . . . ?
C23 C24 C25 N21 -0.2(7) . . . . ?
C23 C24 C25 C26 177.7(4) . . . . ?
N21 C25 C26 N23 -3.3(6) . . . . ?
C24 C25 C26 N23 178.7(4) . . . . ?
C25 C26 N23 C27 179.4(4) . . . . ?
C25 C26 N23 Cu1 -12.5(7) . . . . ?
N3 Cu1 N23 C26 106.7(4) . . . . ?
N43 Cu1 N23 C26 -98.3(4) . . . . ?
N4 Cu1 N23 C26 -177.6(4) . . . . ?
N3 Cu1 N23 C27 -84.8(3) . . . . ?
N43 Cu1 N23 C27 70.2(3) . . . . ?
N4 Cu1 N23 C27 -9.1(3) . . . . ?
C26 N23 C27 C28 -153.5(4) . . . . ?
Cu1 N23 C27 C28 35.2(4) . . . . ?
C48 N4 C28 C27 -72.1(4) . . . . ?
C8 N4 C28 C27 155.7(3) . . . . ?
Cu1 N4 C28 C27 41.3(4) . . . . ?
N23 C27 C28 N4 -54.3(5) . . . . ?
C9 N5 C29 C30 -81.7(4) . . . . ?
C49 N5 C29 C30 144.4(4) . . . . ?
Cu2 N5 C29 C30 31.4(4) . . . . ?
N5 C29 C30 N26 -51.4(5) . . . . ?
C29 C30 N26 C31 -125.4(4) . . . . ?
C29 C30 N26 Cu2 43.3(4) . . . . ?
N46 Cu2 N26 C31 66.4(4) . . . . ?
N6 Cu2 N26 C31 -136.0(4) . . . . ?
N5 Cu2 N26 C31 146.8(4) . . . . ?
N46 Cu2 N26 C30 -99.6(3) . . . . ?
N6 Cu2 N26 C30 58.0(3) . . . . ?
N5 Cu2 N26 C30 -19.2(3) . . . . ?
C30 N26 C31 C22 -175.0(4) . . . . ?
Cu2 N26 C31 C22 19.7(6) . . . . ?
N22 C22 C31 N26 30.5(6) . . . . ?
C23 C22 C31 N26 -156.0(4) . . . . ?
C45 N41 N42 C42 -0.4(6) . . . . ?
N41 N42 C42 C43 -0.3(7) . . . . ?
N41 N42 C42 C51 -179.8(4) . . . . ?
N42 C42 C43 C44 -0.1(7) . . . . ?
C51 C42 C43 C44 179.4(4) . . . . ?
C42 C43 C44 C45 1.0(6) . . . . ?
N42 N41 C45 C44 1.4(7) . . . . ?
N42 N41 C45 C46 177.3(4) . . . . ?
C43 C44 C45 N41 -1.7(7) . . . . ?
C43 C44 C45 C46 -177.7(4) . . . . ?
N41 C45 C46 N43 21.3(7) . . . . ?
C44 C45 C46 N43 -162.6(4) . . . . ?
C45 C46 N43 C47 -177.3(4) . . . . ?
C45 C46 N43 Cu1 13.1(7) . . . . ?
N23 Cu1 N43 C46 74.2(4) . . . . ?
N3 Cu1 N43 C46 -126.4(4) . . . . ?
N4 Cu1 N43 C46 155.2(4) . . . . ?
N23 Cu1 N43 C47 -95.9(3) . . . . ?
N3 Cu1 N43 C47 63.5(3) . . . . ?
N4 Cu1 N43 C47 -14.9(3) . . . . ?
C46 N43 C47 C48 -131.2(4) . . . . ?
Cu1 N43 C47 C48 40.9(4) . . . . ?
C28 N4 C48 C47 148.1(3) . . . . ?
C8 N4 C48 C47 -78.8(4) . . . . ?
Cu1 N4 C48 C47 36.8(4) . . . . ?
N43 C47 C48 N4 -53.7(4) . . . . ?
C29 N5 C49 C50 -75.5(4) . . . . ?
C9 N5 C49 C50 151.0(3) . . . . ?
Cu2 N5 C49 C50 38.7(4) . . . . ?
N5 C49 C50 N46 -54.3(5) . . . . ?
C49 C50 N46 C51 -144.6(4) . . . . ?
C49 C50 N46 Cu2 39.6(4) . . . . ?
N6 Cu2 N46 C51 93.4(4) . . . . ?
N26 Cu2 N46 C51 -108.5(4) . . . . ?
N5 Cu2 N46 C51 171.8(4) . . . . ?
N6 Cu2 N46 C50 -91.9(3) . . . . ?
N26 Cu2 N46 C50 66.2(3) . . . . ?
N5 Cu2 N46 C50 -13.4(3) . . . . ?
C50 N46 C51 C42 -177.8(4) . . . . ?
Cu2 N46 C51 C42 -3.2(7) . . . . ?
N42 C42 C51 N46 6.1(7) . . . . ?
C43 C42 C51 N46 -173.4(4) . . . . ?
